data_1575731
loop_
_publ_author_name
'Roy, Biswajit'
'Das, Eshani'
'Shieh, Meg'
'Ogata, Seiryo'
'Jung, Minkyung'
'Fujita, Hiroaki'
'Zhang, Sen'
'Robinson, Jerome R.'
'Akaike, Takaaki'
'Xian, Ming'

_publ_section_title
;
 Light responsive hydrogen selenide (H<sub>2</sub>Se)/hydrogen diselenide
 (H<sub>2</sub>Se<sub>2</sub>) donors: applied for protein
 <i>S</i>-selenylation on PRDX6.
;
_journal_issue 41
_journal_name_full 'Chemical science'
_journal_page_first 19178
_journal_page_last 19186
_journal_paper_doi 10.1039/d5sc05141j
_journal_volume 16
_journal_year 2025
_chemical_formula_moiety 'C30 H30 O4 Se'
_chemical_formula_sum 'C30 H30 O4 Se'
_chemical_formula_weight 533.50
_space_group_crystal_system monoclinic
_space_group_IT_number 15
_space_group_name_Hall '-C 2yc'
_space_group_name_H-M_alt 'C 1 2/c 1'
_atom_sites_solution_hydrogens geom
_atom_sites_solution_primary dual
_audit_creation_date 2025-05-30
_audit_creation_method
;
Olex2 1.3
(compiled 2020.11.12 svn.r5f609507 for OlexSys, GUI svn.r6408)
;
_audit_update_record
;
2025-05-30 deposited with the CCDC.	2025-09-15 downloaded from the CCDC.
;
_cell_angle_alpha 90
_cell_angle_beta 107.449(6)
_cell_angle_gamma 90
_cell_formula_units_Z 4
_cell_length_a 28.028(5)
_cell_length_b 6.0222(12)
_cell_length_c 15.257(3)
_cell_measurement_reflns_used 5901
_cell_measurement_temperature 173.0
_cell_measurement_theta_max 25.054
_cell_measurement_theta_min 2.756
_cell_volume 2456.7(8)
_computing_cell_refinement 'SAINT V8.40B (?, 2016)'
_computing_data_reduction 'SAINT V8.40B (?, 2016)'
_computing_molecular_graphics 'Olex2 1.3 (Dolomanov et al., 2009)'
_computing_publication_material 'Olex2 1.3 (Dolomanov et al., 2009)'
_computing_structure_refinement 'XL  (Sheldrick, 2008)'
_computing_structure_solution 'SHELXT 2018/2 (Sheldrick, 2018)'
_diffrn_ambient_temperature 173.0
_diffrn_measured_fraction_theta_full 0.990
_diffrn_measured_fraction_theta_max 0.990
_diffrn_measurement_device_type 'Bruker D8 Venture'
_diffrn_measurement_method '\f and \w scans'
_diffrn_radiation_type MoK\a
_diffrn_radiation_wavelength 0.71073
_diffrn_reflns_av_R_equivalents 0.0492
_diffrn_reflns_av_unetI/netI 0.0499
_diffrn_reflns_Laue_measured_fraction_full 0.990
_diffrn_reflns_Laue_measured_fraction_max 0.990
_diffrn_reflns_limit_h_max 33
_diffrn_reflns_limit_h_min -33
_diffrn_reflns_limit_k_max 7
_diffrn_reflns_limit_k_min -7
_diffrn_reflns_limit_l_max 18
_diffrn_reflns_limit_l_min -18
_diffrn_reflns_number 7789
_diffrn_reflns_point_group_measured_fraction_full 0.990
_diffrn_reflns_point_group_measured_fraction_max 0.990
_diffrn_reflns_theta_full 25.060
_diffrn_reflns_theta_max 25.060
_diffrn_reflns_theta_min 2.756
_diffrn_source_current 1.4
_diffrn_source_power 0.07
_diffrn_source_voltage 50.0
_diffrn_standards_number 0
_exptl_absorpt_coefficient_mu 1.564
_exptl_absorpt_correction_T_max 0.7452
_exptl_absorpt_correction_T_min 0.5540
_exptl_absorpt_correction_type multi-scan
_exptl_absorpt_process_details
;
SADABS-2016/2 (Bruker,2016/2) was used for absorption correction.
wR2(int) was 0.0960 before and 0.0605 after correction.
The Ratio of minimum to maximum transmission is 0.7434.
The \l/2 correction factor is Not present.
;
_exptl_crystal_colour 'clear light yellow'
_exptl_crystal_colour_lustre clear
_exptl_crystal_colour_modifier light
_exptl_crystal_colour_primary yellow
_exptl_crystal_density_diffrn 1.442
_exptl_crystal_description needle
_exptl_crystal_F_000 1104
_exptl_crystal_size_max 0.15
_exptl_crystal_size_mid 0.03
_exptl_crystal_size_min 0.03
_refine_diff_density_max 2.656
_refine_diff_density_min -1.783
_refine_diff_density_rms 0.167
_refine_ls_extinction_method none
_refine_ls_goodness_of_fit_ref 1.267
_refine_ls_hydrogen_treatment constr
_refine_ls_matrix_type full
_refine_ls_number_parameters 162
_refine_ls_number_reflns 2162
_refine_ls_number_restraints 0
_refine_ls_restrained_S_all 1.267
_refine_ls_R_factor_all 0.0942
_refine_ls_R_factor_gt 0.0883
_refine_ls_shift/su_max 0.000
_refine_ls_shift/su_mean 0.000
_refine_ls_structure_factor_coef Fsqd
_refine_ls_weighting_details 'w=1/[\s^2^(Fo^2^)+(0.0505P)^2^+70.7556P] where P=(Fo^2^+2Fc^2^)/3'
_refine_ls_weighting_scheme calc
_refine_ls_wR_factor_gt 0.2316
_refine_ls_wR_factor_ref 0.2341
_reflns_Friedel_coverage 0.000
_reflns_number_gt 1953
_reflns_number_total 2162
_reflns_threshold_expression 'I > 2\s(I)'
_cod_data_source_file d5sc05141j2.cif
_cod_data_source_block mo_mx20240918_0m
_cod_depositor_comments 'Adding full bibliography for 1575729--1575731.cif.'
_cod_database_code 1575731
_shelx_shelxl_version_number 2019/1
_shelx_space_group_comment
;
The symmetry employed for this shelxl refinement is uniquely defined
by the following loop, which should always be used as a source of
symmetry information in preference to the above space-group names.
They are only intended as comments.
;
_shelx_estimated_absorpt_t_max 0.955
_shelx_estimated_absorpt_t_min 0.799
_olex2_refinement_description
;
1. Fixed Uiso
 At 1.2 times of:
  All C(H) groups
 At 1.5 times of:
  All C(H,H,H) groups
2.a Aromatic/amide H refined with riding coordinates:
 C6(H6), C8(H8), C9(H9), C12(H12), C14(H14), C15(H15)
2.b Idealised Me refined as rotating group:
 C2(H2A,H2B,H2C), C3(H3A,H3B,H3C), C11(H11A,H11B,H11C)
;
_olex2_date_sample_completion 2024-09-19
_olex2_date_sample_data_collection 2024-09-18
_olex2_date_sample_submission 2024-09-18
_olex2_submission_special_instructions 'No special instructions were received'

loop_
_space_group_symop_operation_xyz
'x, y, z'
'-x, y, -z+1/2'
'x+1/2, y+1/2, z'
'-x+1/2, y+1/2, -z+1/2'
'-x, -y, -z'
'x, -y, z-1/2'
'-x+1/2, -y+1/2, -z'
'x+1/2, -y+1/2, z-1/2'

loop_
_atom_site_label
_atom_site_type_symbol
_atom_site_fract_x
_atom_site_fract_y
_atom_site_fract_z
_atom_site_U_iso_or_equiv
_atom_site_adp_type
_atom_site_occupancy
_atom_site_site_symmetry_order
_atom_site_calc_flag
_atom_site_refinement_flags_posn
_atom_site_refinement_flags_adp
_atom_site_refinement_flags_occupancy
_atom_site_disorder_assembly
_atom_site_disorder_group
Se1 Se 0.500000 0.47415(19) 0.750000 0.0229(4) Uani 1 2 d S T P . .
O1 O 0.4354(3) 1.0128(11) 0.7608(6) 0.0457(18) Uani 1 1 d . . . . .
C1 C 0.4683(3) 0.6663(14) 0.8241(6) 0.0246(18) Uani 1 1 d . . . . .
O2 O 0.1381(2) 0.6417(12) 0.5520(5) 0.0391(17) Uani 1 1 d . . . . .
C2 C 0.5084(3) 0.8093(17) 0.8902(6) 0.034(2) Uani 1 1 d . . . . .
H2A H 0.536607 0.715185 0.923278 0.051 Uiso 1 1 calc R U . . .
H2B H 0.494275 0.881590 0.934371 0.051 Uiso 1 1 calc R U . . .
H2C H 0.520116 0.922711 0.855398 0.051 Uiso 1 1 calc R U . . .
C3 C 0.4474(3) 0.4943(15) 0.8771(6) 0.031(2) Uani 1 1 d . . . . .
H3A H 0.425065 0.392332 0.833602 0.047 Uiso 1 1 calc R U . . .
H3B H 0.428767 0.570283 0.913271 0.047 Uiso 1 1 calc R U . . .
H3C H 0.475100 0.410284 0.918285 0.047 Uiso 1 1 calc R U . . .
C4 C 0.4278(3) 0.8163(14) 0.7636(6) 0.0237(18) Uani 1 1 d . . . . .
C5 C 0.3761(3) 0.7315(14) 0.7145(6) 0.0236(18) Uani 1 1 d . . . . .
C6 C 0.3377(3) 0.8749(14) 0.7126(6) 0.0273(19) Uani 1 1 d . . . . .
H6 H 0.345123 1.016427 0.740983 0.033 Uiso 1 1 calc R U . . .
C7 C 0.2872(3) 0.8159(14) 0.6693(6) 0.0255(18) Uani 1 1 d . . . . .
C8 C 0.2473(3) 0.9575(15) 0.6715(6) 0.031(2) Uani 1 1 d . . . . .
H8 H 0.254231 1.098370 0.700497 0.037 Uiso 1 1 calc R U . . .
C9 C 0.1989(3) 0.8933(17) 0.6322(6) 0.033(2) Uani 1 1 d . . . . .
H9 H 0.172309 0.987990 0.634920 0.039 Uiso 1 1 calc R U . . .
C10 C 0.1884(3) 0.6854(16) 0.5872(6) 0.030(2) Uani 1 1 d . . . . .
C11 C 0.1233(4) 0.4388(19) 0.5034(8) 0.046(3) Uani 1 1 d . . . . .
H11A H 0.129973 0.446644 0.444014 0.068 Uiso 1 1 calc R U . . .
H11B H 0.087486 0.414591 0.493398 0.068 Uiso 1 1 calc R U . . .
H11C H 0.142281 0.315521 0.539439 0.068 Uiso 1 1 calc R U . . .
C12 C 0.2255(3) 0.5472(16) 0.5816(6) 0.033(2) Uani 1 1 d . . . . .
H12 H 0.217767 0.410278 0.549573 0.040 Uiso 1 1 calc R U . . .
C13 C 0.2762(3) 0.6089(14) 0.6241(6) 0.0240(18) Uani 1 1 d . . . . .
C14 C 0.3168(3) 0.4637(15) 0.6261(6) 0.0292(19) Uani 1 1 d . . . . .
H14 H 0.310116 0.323840 0.596090 0.035 Uiso 1 1 calc R U . . .
C15 C 0.3647(3) 0.5228(14) 0.6702(6) 0.0280(19) Uani 1 1 d . . . . .
H15 H 0.391037 0.422587 0.671358 0.034 Uiso 1 1 calc R U . . .

loop_
_atom_site_aniso_label
_atom_site_aniso_U_11
_atom_site_aniso_U_22
_atom_site_aniso_U_33
_atom_site_aniso_U_23
_atom_site_aniso_U_13
_atom_site_aniso_U_12
Se1 0.0259(6) 0.0157(6) 0.0298(7) 0.000 0.0124(5) 0.000
O1 0.041(4) 0.022(4) 0.079(5) -0.004(3) 0.025(4) -0.005(3)
C1 0.021(4) 0.028(5) 0.025(4) -0.004(4) 0.007(4) -0.006(4)
O2 0.011(3) 0.055(4) 0.047(4) 0.002(3) 0.001(3) 0.008(3)
C2 0.029(5) 0.040(5) 0.033(5) -0.010(4) 0.008(4) -0.014(4)
C3 0.039(5) 0.028(5) 0.030(5) 0.000(4) 0.015(4) -0.005(4)
C4 0.021(4) 0.022(4) 0.032(5) -0.005(4) 0.013(4) -0.003(3)
C5 0.019(4) 0.023(4) 0.030(5) 0.004(4) 0.009(4) 0.005(3)
C6 0.029(5) 0.020(4) 0.036(5) -0.001(4) 0.014(4) -0.003(4)
C7 0.026(4) 0.025(4) 0.027(5) 0.006(4) 0.010(4) 0.005(4)
C8 0.033(5) 0.022(4) 0.040(5) 0.002(4) 0.016(4) 0.001(4)
C9 0.018(4) 0.041(5) 0.040(5) 0.004(4) 0.010(4) 0.010(4)
C10 0.022(5) 0.037(5) 0.033(5) 0.005(4) 0.009(4) 0.003(4)
C11 0.024(5) 0.050(7) 0.053(6) 0.011(5) -0.004(4) 0.012(5)
C12 0.029(5) 0.031(5) 0.035(5) -0.002(4) 0.006(4) 0.002(4)
C13 0.026(4) 0.019(4) 0.027(4) 0.003(3) 0.008(4) 0.000(3)
C14 0.030(5) 0.021(4) 0.037(5) -0.006(4) 0.010(4) 0.005(4)
C15 0.032(5) 0.022(4) 0.033(5) -0.005(4) 0.013(4) -0.003(4)

loop_
_atom_type_symbol
_atom_type_description
_atom_type_scat_dispersion_real
_atom_type_scat_dispersion_imag
_atom_type_scat_source
C C 0.0033 0.0016 'International Tables Vol C Tables 4.2.6.8 and 6.1.1.4'
H H 0.0000 0.0000 'International Tables Vol C Tables 4.2.6.8 and 6.1.1.4'
O O 0.0106 0.0060 'International Tables Vol C Tables 4.2.6.8 and 6.1.1.4'
Se Se -0.0929 2.2259 'International Tables Vol C Tables 4.2.6.8 and 6.1.1.4'

loop_
_geom_angle_atom_site_label_1
_geom_angle_atom_site_label_2
_geom_angle_atom_site_label_3
_geom_angle
_geom_angle_site_symmetry_1
_geom_angle_site_symmetry_3
_geom_angle_publ_flag
C1 Se1 C1 109.4(5) 2_656 . ?
C2 C1 Se1 109.5(6) . . ?
C2 C1 C3 110.7(7) . . ?
C3 C1 Se1 102.2(6) . . ?
C4 C1 Se1 112.1(5) . . ?
C4 C1 C2 109.4(7) . . ?
C4 C1 C3 112.8(7) . . ?
C10 O2 C11 118.1(7) . . ?
C1 C2 H2A 109.5 . . ?
C1 C2 H2B 109.5 . . ?
C1 C2 H2C 109.5 . . ?
H2A C2 H2B 109.5 . . ?
H2A C2 H2C 109.5 . . ?
H2B C2 H2C 109.5 . . ?
C1 C3 H3A 109.5 . . ?
C1 C3 H3B 109.5 . . ?
C1 C3 H3C 109.5 . . ?
H3A C3 H3B 109.5 . . ?
H3A C3 H3C 109.5 . . ?
H3B C3 H3C 109.5 . . ?
O1 C4 C1 119.7(8) . . ?
O1 C4 C5 117.9(8) . . ?
C5 C4 C1 122.0(7) . . ?
C6 C5 C4 115.4(8) . . ?
C6 C5 C15 119.0(8) . . ?
C15 C5 C4 125.7(7) . . ?
C5 C6 H6 119.4 . . ?
C5 C6 C7 121.3(8) . . ?
C7 C6 H6 119.4 . . ?
C8 C7 C6 121.6(8) . . ?
C8 C7 C13 119.0(8) . . ?
C13 C7 C6 119.3(8) . . ?
C7 C8 H8 119.7 . . ?
C9 C8 C7 120.5(9) . . ?
C9 C8 H8 119.7 . . ?
C8 C9 H9 120.0 . . ?
C8 C9 C10 119.9(8) . . ?
C10 C9 H9 120.0 . . ?
O2 C10 C9 113.4(8) . . ?
C12 C10 O2 125.1(9) . . ?
C12 C10 C9 121.5(8) . . ?
O2 C11 H11A 109.5 . . ?
O2 C11 H11B 109.5 . . ?
O2 C11 H11C 109.5 . . ?
H11A C11 H11B 109.5 . . ?
H11A C11 H11C 109.5 . . ?
H11B C11 H11C 109.5 . . ?
C10 C12 H12 120.3 . . ?
C10 C12 C13 119.4(9) . . ?
C13 C12 H12 120.3 . . ?
C7 C13 C12 119.6(8) . . ?
C7 C13 C14 118.4(8) . . ?
C12 C13 C14 122.0(8) . . ?
C13 C14 H14 119.6 . . ?
C15 C14 C13 120.9(8) . . ?
C15 C14 H14 119.6 . . ?
C5 C15 H15 119.4 . . ?
C14 C15 C5 121.1(8) . . ?
C14 C15 H15 119.4 . . ?

loop_
_geom_bond_atom_site_label_1
_geom_bond_atom_site_label_2
_geom_bond_distance
_geom_bond_site_symmetry_2
_geom_bond_publ_flag
Se1 C1 2.003(8) 2_656 ?
Se1 C1 2.003(8) . ?
O1 C4 1.205(11) . ?
C1 C2 1.532(11) . ?
C1 C3 1.534(12) . ?
C1 C4 1.525(12) . ?
O2 C10 1.376(10) . ?
O2 C11 1.425(13) . ?
C2 H2A 0.9800 . ?
C2 H2B 0.9800 . ?
C2 H2C 0.9800 . ?
C3 H3A 0.9800 . ?
C3 H3B 0.9800 . ?
C3 H3C 0.9800 . ?
C4 C5 1.507(11) . ?
C5 C6 1.374(12) . ?
C5 C15 1.418(12) . ?
C6 H6 0.9500 . ?
C6 C7 1.416(12) . ?
C7 C8 1.414(12) . ?
C7 C13 1.414(12) . ?
C8 H8 0.9500 . ?
C8 C9 1.363(13) . ?
C9 H9 0.9500 . ?
C9 C10 1.415(14) . ?
C10 C12 1.354(13) . ?
C11 H11A 0.9800 . ?
C11 H11B 0.9800 . ?
C11 H11C 0.9800 . ?
C12 H12 0.9500 . ?
C12 C13 1.423(12) . ?
C13 C14 1.426(12) . ?
C14 H14 0.9500 . ?
C14 C15 1.357(12) . ?
C15 H15 0.9500 . ?

loop_
_geom_torsion_atom_site_label_1
_geom_torsion_atom_site_label_2
_geom_torsion_atom_site_label_3
_geom_torsion_atom_site_label_4
_geom_torsion
_geom_torsion_site_symmetry_1
_geom_torsion_site_symmetry_2
_geom_torsion_site_symmetry_3
_geom_torsion_site_symmetry_4
_geom_torsion_publ_flag
Se1 C1 C4 O1 -107.9(8) . . . . ?
Se1 C1 C4 C5 78.8(8) . . . . ?
O1 C4 C5 C6 -32.6(12) . . . . ?
O1 C4 C5 C15 146.3(9) . . . . ?
C1 C4 C5 C6 140.8(8) . . . . ?
C1 C4 C5 C15 -40.3(12) . . . . ?
O2 C10 C12 C13 -177.6(8) . . . . ?
C2 C1 C4 O1 13.7(11) . . . . ?
C2 C1 C4 C5 -159.5(7) . . . . ?
C3 C1 C4 O1 137.4(9) . . . . ?
C3 C1 C4 C5 -35.9(11) . . . . ?
C4 C5 C6 C7 -179.6(7) . . . . ?
C4 C5 C15 C14 -178.6(8) . . . . ?
C5 C6 C7 C8 176.5(8) . . . . ?
C5 C6 C7 C13 -2.5(13) . . . . ?
C6 C5 C15 C14 0.2(13) . . . . ?
C6 C7 C8 C9 -177.6(8) . . . . ?
C6 C7 C13 C12 179.1(8) . . . . ?
C6 C7 C13 C14 1.8(12) . . . . ?
C7 C8 C9 C10 -1.3(14) . . . . ?
C7 C13 C14 C15 -0.1(13) . . . . ?
C8 C7 C13 C12 0.1(12) . . . . ?
C8 C7 C13 C14 -177.2(8) . . . . ?
C8 C9 C10 O2 179.2(8) . . . . ?
C8 C9 C10 C12 -0.4(14) . . . . ?
C9 C10 C12 C13 1.9(14) . . . . ?
C10 C12 C13 C7 -1.7(13) . . . . ?
C10 C12 C13 C14 175.5(8) . . . . ?
C11 O2 C10 C9 178.5(8) . . . . ?
C11 O2 C10 C12 -1.9(14) . . . . ?
C12 C13 C14 C15 -177.3(8) . . . . ?
C13 C7 C8 C9 1.4(13) . . . . ?
C13 C14 C15 C5 -0.9(13) . . . . ?
C15 C5 C6 C7 1.5(13) . . . . ?
